data_4339950
loop_
_publ_author_name
'Jiang, Hai-Long'
'Ma, En'
'Mao, Jiang-Gao'

_publ_section_title
;
 New luminescent solids in the Ln-W(Mo)-Te-O-(Cl) systems.
;
_journal_issue 17
_journal_name_full 'Inorganic chemistry'
_journal_page_first 7012
_journal_page_last 7023
_journal_paper_doi 10.1021/ic700793n
_journal_volume 46
_journal_year 2007
_chemical_formula_sum 'Cl3 Mo Nd5 O23 Te7'
_chemical_formula_weight 2184.69
_chemical_name_systematic
; 
 ? 
;
_space_group_IT_number 12
_symmetry_cell_setting monoclinic
_symmetry_space_group_name_Hall '-C 2y'
_symmetry_space_group_name_H-M 'C 1 2/m 1'
_atom_sites_solution_primary direct
_atom_sites_solution_secondary difmap
_audit_creation_method SHELXL-97
_cell_angle_alpha 90.00
_cell_angle_beta 97.042(6)
_cell_angle_gamma 90.00
_cell_formula_units_Z 4
_cell_length_a 7.6400(8)
_cell_length_b 18.1961(16)
_cell_length_c 18.2082(19)
_cell_measurement_temperature 293(2)
_cell_volume 2512.2(4)
_computing_structure_refinement 'SHELXL-97 (Sheldrick, 1997)'
_computing_structure_solution 'SHELXS-97 (Sheldrick, 1990)'
_diffrn_ambient_temperature 293(2)
_diffrn_measured_fraction_theta_full 0.996
_diffrn_measured_fraction_theta_max 0.996
_diffrn_measurement_device_type 'Rigaku Mercury CCD'
_diffrn_measurement_method CCD_Profile_fitting
_diffrn_radiation_monochromator graphite
_diffrn_radiation_source 'fine-focus sealed tube'
_diffrn_radiation_type MoK\a
_diffrn_radiation_wavelength 0.71073
_diffrn_reflns_av_R_equivalents 0.0512
_diffrn_reflns_av_sigmaI/netI 0.0500
_diffrn_reflns_limit_h_max 9
_diffrn_reflns_limit_h_min -9
_diffrn_reflns_limit_k_max 23
_diffrn_reflns_limit_k_min -19
_diffrn_reflns_limit_l_max 23
_diffrn_reflns_limit_l_min -23
_diffrn_reflns_number 9870
_diffrn_reflns_theta_full 27.52
_diffrn_reflns_theta_max 27.52
_diffrn_reflns_theta_min 3.18
_diffrn_standards_decay_% <1.0%
_exptl_absorpt_coefficient_mu 19.012
_exptl_absorpt_correction_T_max 1.0000
_exptl_absorpt_correction_T_min 0.5945
_exptl_absorpt_correction_type multi-scan
_exptl_crystal_colour purple
_exptl_crystal_density_diffrn 5.776
_exptl_crystal_density_method 'not measured'
_exptl_crystal_description needle
_exptl_crystal_F_000 3764
_exptl_crystal_size_max 0.1200
_exptl_crystal_size_mid 0.0400
_exptl_crystal_size_min 0.0200
_refine_diff_density_max 1.753
_refine_diff_density_min -2.049
_refine_diff_density_rms 0.403
_refine_ls_extinction_method none
_refine_ls_goodness_of_fit_ref 1.080
_refine_ls_matrix_type full
_refine_ls_number_parameters 191
_refine_ls_number_reflns 2970
_refine_ls_number_restraints 0
_refine_ls_restrained_S_all 1.080
_refine_ls_R_factor_all 0.0504
_refine_ls_R_factor_gt 0.0378
_refine_ls_shift/su_max 0.000
_refine_ls_shift/su_mean 0.000
_refine_ls_structure_factor_coef Fsqd
_refine_ls_weighting_details 'calc w=1/[\s^2^(Fo^2^)+(0.0299P)^2^+0.0000P] where P=(Fo^2^+2Fc^2^)/3'
_refine_ls_weighting_scheme calc
_refine_ls_wR_factor_gt 0.0706
_refine_ls_wR_factor_ref 0.0759
_reflns_number_gt 2522
_reflns_number_total 2970
_reflns_threshold_expression >2sigma(I)
_cod_data_source_file ic700793n-file004.cif
_cod_data_source_block Nd5MoTe7O23Cl3
_cod_depositor_comments
;
The following automatic conversions were performed:

'_symmetry_cell_setting' value 'Monoclinic' changed to 'monoclinic'
according to
/usr/data/users/saulius/automatic-downloads/retrospective/ACS/lib/dictionaries/cif_core.dic
dictionary named 'cif_core.dic' version 2.4.2 from
2011-04-26.

'_exptl_absorpt_correction_type' value 'Multi-scan'
changed to 'multi-scan' according to
/usr/data/users/saulius/automatic-downloads/retrospective/ACS/lib/dictionaries/cif_core.dic
dictionary named 'cif_core.dic' version 2.4.2 from 2011-04-26.

Automatic conversion script
Id: cif_fix_values 2281 2013-09-26 08:29:07Z andrius 
;
_cod_original_sg_symbol_H-M C2/m
_cod_database_code 4339950

loop_
_symmetry_equiv_pos_as_xyz
'x, y, z'
'-x, y, -z'
'x+1/2, y+1/2, z'
'-x+1/2, y+1/2, -z'
'-x, -y, -z'
'x, -y, z'
'-x+1/2, -y+1/2, -z'
'x+1/2, -y+1/2, z'

loop_
_atom_site_label
_atom_site_type_symbol
_atom_site_fract_x
_atom_site_fract_y
_atom_site_fract_z
_atom_site_U_iso_or_equiv
_atom_site_adp_type
_atom_site_occupancy
_atom_site_symmetry_multiplicity
_atom_site_calc_flag
_atom_site_refinement_flags
Nd1 Nd 0.5000 0.25789(4) 0.5000 0.01039(17) Uani 1 2 d S
Nd2 Nd 0.13057(7) 0.38958(3) 0.13741(3) 0.00994(13) Uani 1 1 d .
Nd3 Nd 0.43945(7) 0.25837(3) 0.26201(3) 0.01197(13) Uani 1 1 d .
Mo1 Mo 0.76324(16) 0.5000 0.02383(6) 0.0112(3) Uani 1 2 d S
Te1 Te 0.78407(8) 0.37910(3) 0.38538(3) 0.00967(15) Uani 1 1 d .
Te2 Te 0.24261(8) 0.39432(3) 0.35824(3) 0.00964(15) Uani 1 1 d .
Te3 Te 0.49844(12) 0.5000 0.23744(5) 0.0104(2) Uani 1 2 d S
Te4 Te 0.62830(8) 0.33061(3) 0.10958(3) 0.01063(15) Uani 1 1 d .
Cl1 Cl 0.9378(5) 0.5000 0.2839(2) 0.0231(8) Uani 1 2 d S
Cl2 Cl 0.0000 0.3036(2) 0.0000 0.0321(10) Uani 1 2 d S
Cl3 Cl 0.0000 0.5000 0.5000 0.0411(17) Uani 1 4 d S
Cl4 Cl 0.5000 0.4702(6) 0.5000 0.052(3) Uani 0.50 2 d SP
O1 O 0.7462(9) 0.3202(4) 0.4658(3) 0.0138(15) Uani 1 1 d .
O2 O 0.7133(9) 0.3120(4) 0.3084(3) 0.0115(14) Uani 1 1 d .
O3 O 0.0177(9) 0.3362(4) 0.3909(3) 0.0136(15) Uani 1 1 d .
O4 O 0.3896(9) 0.3155(4) 0.3871(3) 0.0115(14) Uani 1 1 d .
O5 O 0.1708(8) 0.3474(3) 0.2670(3) 0.0079(13) Uani 1 1 d .
O6 O 0.4641(9) 0.4265(4) 0.3084(4) 0.0180(16) Uani 1 1 d .
O7 O 0.2678(13) 0.5000 0.1894(5) 0.012(2) Uani 1 2 d S
O8 O 0.8386(10) 0.3633(4) 0.1595(4) 0.0260(19) Uani 1 1 d .
O9 O 0.4579(9) 0.3616(4) 0.1696(4) 0.0177(16) Uani 1 1 d .
O10 O 0.6536(10) 0.2404(4) 0.1624(3) 0.0171(16) Uani 1 1 d .
O11 O 0.6144(14) 0.5000 0.0870(5) 0.027(3) Uani 1 2 d S
O12 O 0.7247(9) 0.5796(4) 0.9703(4) 0.0174(16) Uani 1 1 d .
O13 O 0.9851(12) 0.5000 0.0768(5) 0.010(2) Uani 1 2 d S

loop_
_atom_site_aniso_label
_atom_site_aniso_U_11
_atom_site_aniso_U_22
_atom_site_aniso_U_33
_atom_site_aniso_U_23
_atom_site_aniso_U_13
_atom_site_aniso_U_12
Nd1 0.0078(4) 0.0143(4) 0.0087(3) 0.000 -0.0003(3) 0.000
Nd2 0.0086(3) 0.0091(3) 0.0113(2) 0.00186(19) -0.0024(2) -0.0006(2)
Nd3 0.0074(3) 0.0169(3) 0.0113(2) 0.0022(2) 0.0002(2) 0.0004(2)
Mo1 0.0081(6) 0.0145(6) 0.0102(5) 0.000 -0.0018(5) 0.000
Te1 0.0090(3) 0.0103(3) 0.0095(3) 0.0007(2) 0.0000(2) 0.0004(3)
Te2 0.0097(3) 0.0094(3) 0.0093(3) -0.0015(2) -0.0011(2) 0.0009(3)
Te3 0.0073(5) 0.0136(5) 0.0099(4) 0.000 -0.0001(3) 0.000
Te4 0.0091(3) 0.0120(3) 0.0106(3) 0.0029(2) 0.0004(2) -0.0001(3)
Cl1 0.023(2) 0.026(2) 0.0188(17) 0.000 -0.0022(15) 0.000
Cl2 0.053(3) 0.023(2) 0.0156(17) 0.000 -0.0135(18) 0.000
Cl3 0.026(4) 0.064(5) 0.033(3) 0.000 0.003(3) 0.000
Cl4 0.025(5) 0.074(8) 0.054(6) 0.000 -0.002(4) 0.000
O1 0.008(4) 0.021(4) 0.013(3) 0.008(3) 0.001(3) -0.005(3)
O2 0.011(4) 0.008(3) 0.015(3) 0.000(3) 0.002(3) -0.004(3)
O3 0.015(4) 0.012(4) 0.015(3) 0.006(3) 0.006(3) 0.002(3)
O4 0.011(4) 0.009(3) 0.014(3) 0.003(3) 0.002(3) 0.002(3)
O5 0.007(3) 0.011(3) 0.006(3) 0.001(2) -0.001(3) -0.003(3)
O6 0.007(4) 0.029(4) 0.018(4) 0.012(3) 0.001(3) 0.003(3)
O7 0.020(6) 0.008(5) 0.007(4) 0.000 -0.004(4) 0.000
O8 0.015(4) 0.032(5) 0.031(4) -0.008(4) 0.003(3) -0.009(4)
O9 0.013(4) 0.027(4) 0.014(3) 0.005(3) 0.003(3) 0.006(3)
O10 0.026(4) 0.011(4) 0.012(3) 0.005(3) -0.008(3) -0.003(3)
O11 0.017(6) 0.046(8) 0.017(5) 0.000 -0.004(5) 0.000
O12 0.019(4) 0.012(4) 0.021(4) 0.001(3) 0.004(3) 0.003(3)
O13 0.009(5) 0.009(5) 0.010(4) 0.000 -0.008(4) 0.000

loop_
_atom_type_symbol
_atom_type_description
_atom_type_scat_dispersion_real
_atom_type_scat_dispersion_imag
_atom_type_scat_source
O O 0.0106 0.0060 'International Tables Vol C Tables 4.2.6.8 and 6.1.1.4'
Cl Cl 0.1484 0.1585 'International Tables Vol C Tables 4.2.6.8 and 6.1.1.4'
Mo Mo -1.6832 0.6857 'International Tables Vol C Tables 4.2.6.8 and 6.1.1.4'
Te Te -0.5308 1.6751 'International Tables Vol C Tables 4.2.6.8 and 6.1.1.4'
Nd Nd -0.1943 3.0179 'International Tables Vol C Tables 4.2.6.8 and 6.1.1.4'

loop_
_geom_angle_atom_site_label_1
_geom_angle_atom_site_label_2
_geom_angle_atom_site_label_3
_geom_angle
_geom_angle_site_symmetry_1
_geom_angle_site_symmetry_3
O1 Nd1 O1 122.2(3) . 2_656
O1 Nd1 O4 78.7(2) . 2_656
O1 Nd1 O4 76.6(2) 2_656 2_656
O1 Nd1 O4 76.6(2) . .
O1 Nd1 O4 78.7(2) 2_656 .
O4 Nd1 O4 127.5(3) 2_656 .
O1 Nd1 O1 149.1(3) . 8_455
O1 Nd1 O1 73.1(3) 2_656 8_455
O4 Nd1 O1 132.2(2) 2_656 8_455
O4 Nd1 O1 81.2(2) . 8_455
O1 Nd1 O1 73.1(3) . 7_656
O1 Nd1 O1 149.1(3) 2_656 7_656
O4 Nd1 O1 81.2(2) 2_656 7_656
O4 Nd1 O1 132.2(2) . 7_656
O1 Nd1 O1 108.2(3) 8_455 7_656
O1 Nd1 O3 89.8(2) . 8
O1 Nd1 O3 129.1(2) 2_656 8
O4 Nd1 O3 153.5(2) 2_656 8
O4 Nd1 O3 71.3(2) . 8
O1 Nd1 O3 62.6(2) 8_455 8
O1 Nd1 O3 72.5(2) 7_656 8
O1 Nd1 O3 129.1(2) . 7_556
O1 Nd1 O3 89.8(2) 2_656 7_556
O4 Nd1 O3 71.3(2) 2_656 7_556
O4 Nd1 O3 153.5(2) . 7_556
O1 Nd1 O3 72.5(2) 8_455 7_556
O1 Nd1 O3 62.6(2) 7_656 7_556
O3 Nd1 O3 99.1(3) 8 7_556
O1 Nd1 Te1 121.10(16) . 8_455
O1 Nd1 Te1 99.59(16) 2_656 8_455
O4 Nd1 Te1 156.48(15) 2_656 8_455
O4 Nd1 Te1 73.03(16) . 8_455
O1 Nd1 Te1 29.80(14) 8_455 8_455
O1 Nd1 Te1 92.26(16) 7_656 8_455
O3 Nd1 Te1 32.82(14) 8 8_455
O3 Nd1 Te1 85.62(15) 7_556 8_455
O1 Nd1 Te1 99.59(16) . 7_656
O1 Nd1 Te1 121.10(16) 2_656 7_656
O4 Nd1 Te1 73.03(16) 2_656 7_656
O4 Nd1 Te1 156.48(15) . 7_656
O1 Nd1 Te1 92.26(16) 8_455 7_656
O1 Nd1 Te1 29.80(14) 7_656 7_656
O3 Nd1 Te1 85.62(15) 8 7_656
O3 Nd1 Te1 32.82(14) 7_556 7_656
Te1 Nd1 Te1 90.09(3) 8_455 7_656
O1 Nd1 Nd1 150.30(17) . 7_556
O1 Nd1 Nd1 37.24(17) 2_656 7_556
O4 Nd1 Nd1 106.39(15) 2_656 7_556
O4 Nd1 Nd1 77.53(15) . 7_556
O1 Nd1 Nd1 35.84(15) 8_455 7_556
O1 Nd1 Nd1 136.29(16) 7_656 7_556
O3 Nd1 Nd1 95.43(15) 8 7_556
O3 Nd1 Nd1 78.94(15) 7_556 7_556
Te1 Nd1 Nd1 63.454(18) 8_455 7_556
Te1 Nd1 Nd1 109.94(2) 7_656 7_556
O1 Nd1 Nd1 37.24(17) . 7_656
O1 Nd1 Nd1 150.30(17) 2_656 7_656
O4 Nd1 Nd1 77.53(15) 2_656 7_656
O4 Nd1 Nd1 106.39(15) . 7_656
O1 Nd1 Nd1 136.29(15) 8_455 7_656
O1 Nd1 Nd1 35.84(15) 7_656 7_656
O3 Nd1 Nd1 78.94(15) 8 7_656
O3 Nd1 Nd1 95.43(15) 7_556 7_656
Te1 Nd1 Nd1 109.94(2) 8_455 7_656
Te1 Nd1 Nd1 63.454(18) 7_656 7_656
Nd1 Nd1 Nd1 171.41(5) 7_556 7_656
O8 Nd2 O7 118.5(3) 1_455 .
O8 Nd2 O10 79.5(3) 1_455 8_455
O7 Nd2 O10 136.6(2) . 8_455
O8 Nd2 O12 135.7(3) 1_455 5_666
O7 Nd2 O12 84.6(3) . 5_666
O10 Nd2 O12 110.4(2) 8_455 5_666
O8 Nd2 O5 77.5(2) 1_455 .
O7 Nd2 O5 83.5(2) . .
O10 Nd2 O5 61.0(2) 8_455 .
O12 Nd2 O5 145.9(2) 5_666 .
O8 Nd2 O13 81.9(3) 1_455 1_455
O7 Nd2 O13 69.5(2) . 1_455
O10 Nd2 O13 153.4(2) 8_455 1_455
O12 Nd2 O13 71.3(3) 5_666 1_455
O5 Nd2 O13 132.3(2) . 1_455
O8 Nd2 O9 147.2(3) 1_455 .
O7 Nd2 O9 73.0(3) . .
O10 Nd2 O9 73.4(2) 8_455 .
O12 Nd2 O9 72.6(2) 5_666 .
O5 Nd2 O9 73.4(2) . .
O13 Nd2 O9 129.5(2) 1_455 .
O8 Nd2 Cl2 79.25(18) 1_455 .
O7 Nd2 Cl2 147.52(19) . .
O10 Nd2 Cl2 69.93(16) 8_455 .
O12 Nd2 Cl2 65.64(17) 5_666 .
O5 Nd2 Cl2 128.50(16) . .
O13 Nd2 Cl2 88.08(17) 1_455 .
O9 Nd2 Cl2 107.63(16) . .
O8 Nd2 Nd3 107.1(2) 1_455 .
O7 Nd2 Nd3 94.54(18) . .
O10 Nd2 Nd3 42.44(16) 8_455 .
O12 Nd2 Nd3 107.99(17) 5_666 .
O5 Nd2 Nd3 41.75(15) . .
O13 Nd2 Nd3 164.02(16) 1_455 .
O9 Nd2 Nd3 40.06(15) . .
Cl2 Nd2 Nd3 106.33(6) . .
O8 Nd2 Nd3 48.4(2) 1_455 8_455
O7 Nd2 Nd3 121.44(19) . 8_455
O10 Nd2 Nd3 40.54(17) 8_455 8_455
O12 Nd2 Nd3 149.81(17) 5_666 8_455
O5 Nd2 Nd3 40.78(14) . 8_455
O13 Nd2 Nd3 129.3(2) 1_455 8_455
O9 Nd2 Nd3 98.88(15) . 8_455
Cl2 Nd2 Nd3 90.87(6) . 8_455
Nd3 Nd2 Nd3 58.825(10) . 8_455
O8 Nd2 Nd2 101.7(2) 1_455 6_565
O7 Nd2 Nd2 33.38(18) . 6_565
O10 Nd2 Nd2 168.82(15) 8_455 6_565
O12 Nd2 Nd2 76.66(16) 5_666 6_565
O5 Nd2 Nd2 108.16(15) . 6_565
O13 Nd2 Nd2 36.14(16) 1_455 6_565
O9 Nd2 Nd2 101.52(17) . 6_565
Cl2 Nd2 Nd2 121.25(7) . 6_565
Nd3 Nd2 Nd2 127.904(12) . 6_565
Nd3 Nd2 Nd2 133.421(11) 8_455 6_565
O2 Nd3 O2 137.8(3) . 8_455
O2 Nd3 O9 79.2(2) . .
O2 Nd3 O9 137.2(2) 8_455 .
O2 Nd3 O4 74.8(2) . .
O2 Nd3 O4 73.2(2) 8_455 .
O9 Nd3 O4 108.3(2) . .
O2 Nd3 O5 74.1(2) . 8
O2 Nd3 O5 96.2(2) 8_455 8
O9 Nd3 O5 118.5(2) . 8
O4 Nd3 O5 116.15(19) . 8
O2 Nd3 O10 72.4(2) . .
O2 Nd3 O10 136.2(2) 8_455 .
O9 Nd3 O10 62.7(2) . .
O4 Nd3 O10 147.1(2) . .
O5 Nd3 O10 56.71(19) 8 .
O2 Nd3 O5 113.2(2) . .
O2 Nd3 O5 73.5(2) 8_455 .
O9 Nd3 O5 70.93(19) . .
O4 Nd3 O5 61.26(19) . .
O5 Nd3 O5 169.75(19) 8 .
O10 Nd3 O5 131.38(19) . .
O2 Nd3 O10 148.7(2) . 8_455
O2 Nd3 O10 71.1(2) 8_455 8_455
O9 Nd3 O10 69.5(2) . 8_455
O4 Nd3 O10 113.7(2) . 8_455
O5 Nd3 O10 121.7(2) 8 8_455
O10 Nd3 O10 93.4(2) . 8_455
O5 Nd3 O10 55.86(19) . 8_455
O2 Nd3 O3 82.6(2) . 8
O2 Nd3 O3 58.9(2) 8_455 8
O9 Nd3 O3 161.6(2) . 8
O4 Nd3 O3 64.13(19) . 8
O5 Nd3 O3 57.62(17) 8 8
O10 Nd3 O3 113.70(19) . 8
O5 Nd3 O3 114.91(18) . 8
O10 Nd3 O3 128.6(2) 8_455 8
O2 Nd3 O8 133.5(2) . 8_455
O2 Nd3 O8 71.1(2) 8_455 8_455
O9 Nd3 O8 99.7(2) . 8_455
O4 Nd3 O8 144.2(2) . 8_455
O5 Nd3 O8 65.8(2) 8 8_455
O10 Nd3 O8 66.5(2) . 8_455
O5 Nd3 O8 110.0(2) . 8_455
O10 Nd3 O8 56.2(2) 8_455 8_455
O3 Nd3 O8 94.49(19) 8 8_455
O2 Nd3 Te2 86.83(15) . .
O2 Nd3 Te2 80.04(15) 8_455 .
O9 Nd3 Te2 82.53(15) . .
O4 Nd3 Te2 31.46(14) . .
O5 Nd3 Te2 147.22(13) 8 .
O10 Nd3 Te2 141.84(15) . .
O5 Nd3 Te2 32.39(13) . .
O10 Nd3 Te2 88.17(14) 8_455 .
O3 Nd3 Te2 94.20(12) 8 .
O8 Nd3 Te2 139.50(14) 8_455 .
O2 Nd3 Te4 72.48(15) . .
O2 Nd3 Te4 149.35(15) 8_455 .
O9 Nd3 Te4 30.99(15) . .
O4 Nd3 Te4 131.58(14) . .
O5 Nd3 Te4 87.78(13) 8 .
O10 Nd3 Te4 31.70(14) . .
O5 Nd3 Te4 101.17(13) . .
O10 Nd3 Te4 80.90(15) 8_455 .
O3 Nd3 Te4 142.10(13) 8 .
O8 Nd3 Te4 83.23(14) 8_455 .
Te2 Nd3 Te4 111.98(2) . .
O11 Mo1 O12 107.1(3) . 6_564
O11 Mo1 O12 107.1(3) . 1_554
O12 Mo1 O12 111.6(5) 6_564 1_554
O11 Mo1 O13 106.9(4) . .
O12 Mo1 O13 111.9(3) 6_564 .
O12 Mo1 O13 111.9(3) 1_554 .
O1 Te1 O2 98.8(3) . .
O1 Te1 O3 87.6(3) . 1_655
O2 Te1 O3 87.5(3) . 1_655
O1 Te1 Nd1 40.2(2) . 7_656
O2 Te1 Nd1 93.0(2) . 7_656
O3 Te1 Nd1 47.51(18) 1_655 7_656
O1 Te1 Nd3 100.5(2) . 8
O2 Te1 Nd3 35.5(2) . 8
O3 Te1 Nd3 52.4(2) 1_655 8
Nd1 Te1 Nd3 73.533(17) 7_656 8
O4 Te2 O5 90.0(3) . .
O4 Te2 O6 81.2(3) . .
O5 Te2 O6 84.7(3) . .
O4 Te2 O3 91.0(3) . .
O5 Te2 O3 82.3(3) . .
O6 Te2 O3 164.9(3) . .
O4 Te2 Nd3 46.32(19) . .
O5 Te2 Nd3 48.09(19) . .
O6 Te2 Nd3 63.9(2) . .
O3 Te2 Nd3 101.41(18) . .
O7 Te3 O6 96.8(3) . 6_565
O7 Te3 O6 96.8(3) . .
O6 Te3 O6 89.5(4) 6_565 .
O8 Te4 O9 103.8(3) . .
O8 Te4 O10 90.0(3) . .
O9 Te4 O10 90.0(3) . .
O8 Te4 Nd3 98.5(2) . .
O9 Te4 Nd3 43.8(2) . .
O10 Te4 Nd3 46.1(2) . .
Nd2 Cl2 Nd2 117.49(13) . 2
Te1 O1 Nd1 133.9(3) . .
Te1 O1 Nd1 110.0(3) . 7_656
Nd1 O1 Nd1 106.9(3) . 7_656
Te1 O2 Nd3 133.8(3) . .
Te1 O2 Nd3 117.1(3) . 8
Nd3 O2 Nd3 107.4(2) . 8
Te1 O3 Te2 123.1(3) 1_455 .
Te1 O3 Nd1 99.7(2) 1_455 7_556
Te2 O3 Nd1 129.8(3) . 7_556
Te1 O3 Nd3 95.7(3) 1_455 8_455
Te2 O3 Nd3 99.2(2) . 8_455
Nd1 O3 Nd3 101.5(2) 7_556 8_455
Te2 O4 Nd1 136.5(3) . .
Te2 O4 Nd3 102.2(3) . .
Nd1 O4 Nd3 120.9(3) . .
Te2 O5 Nd2 133.6(3) . .
Te2 O5 Nd3 119.1(3) . 8_455
Nd2 O5 Nd3 101.1(2) . 8_455
Te2 O5 Nd3 99.5(3) . .
Nd2 O5 Nd3 99.5(2) . .
Nd3 O5 Nd3 94.2(2) 8_455 .
Te3 O6 Te2 132.6(4) . .
Te3 O7 Nd2 121.6(2) . .
Te3 O7 Nd2 121.6(2) . 6_565
Nd2 O7 Nd2 113.2(4) . 6_565
Te4 O8 Nd2 139.8(4) . 1_655
Te4 O8 Nd3 102.4(3) . 8
Nd2 O8 Nd3 94.7(3) 1_655 8
Te4 O9 Nd3 105.2(3) . .
Te4 O9 Nd2 130.8(3) . .
Nd3 O9 Nd2 99.7(2) . .
Te4 O10 Nd2 138.7(3) . 8
Te4 O10 Nd3 102.2(3) . .
Nd2 O10 Nd3 102.5(2) 8 .
Te4 O10 Nd3 111.2(3) . 8
Nd2 O10 Nd3 99.9(2) 8 8
Nd3 O10 Nd3 93.3(2) . 8
Mo1 O12 Nd2 125.3(3) 1_556 5_666
Mo1 O13 Nd2 124.32(19) . 6_665
Mo1 O13 Nd2 124.32(19) . 1_655
Nd2 O13 Nd2 107.7(3) 6_665 1_655

loop_
_geom_bond_atom_site_label_1
_geom_bond_atom_site_label_2
_geom_bond_distance
_geom_bond_site_symmetry_2
Nd1 O1 2.344(6) .
Nd1 O1 2.344(6) 2_656
Nd1 O4 2.369(6) 2_656
Nd1 O4 2.369(6) .
Nd1 O1 2.423(7) 8_455
Nd1 O1 2.423(7) 7_656
Nd1 O3 2.639(6) 8
Nd1 O3 2.639(6) 7_556
Nd1 Te1 3.5280(8) 8_455
Nd1 Te1 3.5280(8) 7_656
Nd1 Nd1 3.8308(4) 7_556
Nd1 Nd1 3.8308(4) 7_656
Nd2 O8 2.364(7) 1_455
Nd2 O7 2.406(5) .
Nd2 O10 2.412(7) 8_455
Nd2 O12 2.432(6) 5_666
Nd2 O5 2.464(6) .
Nd2 O13 2.488(5) 1_455
Nd2 O9 2.549(7) .
Nd2 Cl2 3.015(2) .
Nd2 Nd3 3.8864(8) .
Nd2 Nd3 3.9166(8) 8_455
Nd2 Nd2 4.0184(11) 6_565
Nd3 O2 2.369(6) .
Nd3 O2 2.387(6) 8_455
Nd3 O9 2.537(7) .
Nd3 O4 2.574(6) .
Nd3 O5 2.607(6) 8
Nd3 O10 2.608(7) .
Nd3 O5 2.624(6) .
Nd3 O10 2.662(7) 8_455
Nd3 O3 2.912(7) 8
Nd3 O8 2.937(8) 8_455
Nd3 Te2 3.4781(8) .
Nd3 Te4 3.5349(8) .
Mo1 O11 1.714(10) .
Mo1 O12 1.751(7) 6_564
Mo1 O12 1.751(7) 1_554
Mo1 O13 1.845(9) .
Te1 O1 1.866(6) .
Te1 O2 1.887(6) .
Te1 O3 1.940(7) 1_655
Te1 Nd1 3.5280(8) 7_656
Te1 Nd3 3.6559(8) 8
Te2 O4 1.857(6) .
Te2 O5 1.889(6) .
Te2 O6 2.100(7) .
Te2 O3 2.162(6) .
Te3 O7 1.869(9) .
Te3 O6 1.899(7) 6_565
Te3 O6 1.899(7) .
Te4 O8 1.845(8) .
Te4 O9 1.886(6) .
Te4 O10 1.900(6) .
Cl2 Nd2 3.015(2) 2
Cl4 Cl4 1.08(2) 5_666
O1 Nd1 2.423(7) 7_656
O2 Nd3 2.387(6) 8
O3 Te1 1.940(7) 1_455
O3 Nd1 2.639(6) 7_556
O3 Nd3 2.912(7) 8_455
O5 Nd3 2.607(6) 8_455
O7 Nd2 2.406(5) 6_565
O8 Nd2 2.364(7) 1_655
O8 Nd3 2.937(8) 8
O10 Nd2 2.412(7) 8
O10 Nd3 2.662(7) 8
O12 Mo1 1.751(7) 1_556
O12 Nd2 2.432(6) 5_666
O13 Nd2 2.488(5) 6_665
O13 Nd2 2.488(5) 1_655
